data_7062973
loop_
_publ_author_name
Kajal,
'Vinayak, Richa'
'G\'omez-Garc\'ia, Carlos J.'
'Benmansour, Samia'
'Nayek, Hari Pada'

_publ_section_title
;
 Quadruple bridged-carbonate supported dodecanuclear [Ni8Ca4] coordination
 cluster
;
_journal_issue 7
_journal_name_full 'New Journal of Chemistry'
_journal_page_first 3239
_journal_page_last 3246
_journal_paper_doi 10.1039/D3NJ05217F
_journal_volume 48
_journal_year 2024
_chemical_formula_moiety 'C129.326 H113 Ca4 N20.442 Ni8 O63, 4.1(H2 O), C3 H7 N O, 16[H2O]'
_chemical_formula_sum 'C132.326 H160.2 Ca4 N21.442 Ni8 O84.1'
_chemical_formula_weight 4026.600
_space_group_crystal_system tetragonal
_space_group_IT_number 86
_space_group_name_Hall '-P 4bc'
_space_group_name_H-M_alt 'P 42/n :2'
_symmetry_Int_Tables_number 86
_audit_creation_date 2024-01-03
_audit_creation_method
;
Olex2 1.5-dev
(compiled 2023.12.20 svn.rf89b8cd1 for OlexSys, GUI svn.r6697)
;
_audit_update_record
;
2024-01-11 deposited with the CCDC.	2024-01-17 downloaded from the CCDC.
;
_cell_angle_alpha 90
_cell_angle_beta 90
_cell_angle_gamma 90
_cell_formula_units_Z 2
_cell_length_a 17.8062(4)
_cell_length_b 17.8062(4)
_cell_length_c 27.5424(8)
_cell_measurement_reflns_used 5208
_cell_measurement_temperature 373.00(10)
_cell_measurement_theta_max 27.3060
_cell_measurement_theta_min 2.4840
_cell_volume 8732.6(4)
_computing_cell_refinement 'CrysAlisPro 1.171.39.29c (Rigaku OD, 2017)'
_computing_data_collection 'CrysAlisPro 1.171.39.29c (Rigaku OD, 2017)'
_computing_data_reduction 'CrysAlisPro 1.171.39.29c (Rigaku OD, 2017)'
_computing_molecular_graphics 'Olex2 1.5-dev (Dolomanov et al., 2009)'
_computing_publication_material 'Olex2 1.5-dev (Dolomanov et al., 2009)'
_computing_structure_refinement 'olex2.refine 1.5-dev (Bourhis et al., 2015)'
_computing_structure_solution 'SHELXT 2014/5 (Sheldrick, 2014)'
_diffrn_ambient_temperature 373.15
_diffrn_detector_area_resol_mean 16.0606
_diffrn_detector_type EosS2
_diffrn_measured_fraction_theta_full 0.9991
_diffrn_measured_fraction_theta_max 0.9907
_diffrn_measurement_details
;
List of Runs (angles in degrees, time in seconds):

  # Type    Start    End  Width  t~exp~   \w     \q     \k     \f   Frames
#--------------------------------------------------------------------------
  1  \w    -82.00   0.00   1.00   52.38    --  -16.80 -38.00 -60.00   82
  2  \w    -42.00  -9.00   1.00   52.38    --  -16.80  77.00 -60.00   33
;
_diffrn_measurement_device 'four-circle diffractometer'
_diffrn_measurement_device_type 'SuperNova, Single source at offset/far, EosS2'
_diffrn_measurement_method '\w scans'
_diffrn_radiation_type 'Mo K\a'
_diffrn_radiation_wavelength 0.71073
_diffrn_reflns_av_R_equivalents 0.0331
_diffrn_reflns_av_unetI/netI 0.0649
_diffrn_reflns_Laue_measured_fraction_full 0.9991
_diffrn_reflns_Laue_measured_fraction_max 0.9907
_diffrn_reflns_limit_h_max 15
_diffrn_reflns_limit_h_min -22
_diffrn_reflns_limit_k_max 24
_diffrn_reflns_limit_k_min -23
_diffrn_reflns_limit_l_max 22
_diffrn_reflns_limit_l_min -38
_diffrn_reflns_number 23307
_diffrn_reflns_point_group_measured_fraction_full 0.9991
_diffrn_reflns_point_group_measured_fraction_max 0.9907
_diffrn_reflns_theta_full 25.2417
_diffrn_reflns_theta_max 27.00
_diffrn_reflns_theta_min 2.19
_exptl_absorpt_coefficient_mu 1.065
_exptl_absorpt_correction_T_max 1.00000
_exptl_absorpt_correction_T_min 0.67988
_exptl_absorpt_correction_type multi-scan
_exptl_absorpt_process_details
;
CrysAlisPro 1.171.39.29c (Rigaku Oxford Diffraction, 2017)
Empirical absorption correction using spherical harmonics,
 implemented in SCALE3 ABSPACK scaling algorithm.
;
_exptl_crystal_colour 'dark brown'
_exptl_crystal_colour_modifier dark
_exptl_crystal_colour_primary brown
_exptl_crystal_density_diffrn 1.531
_exptl_crystal_description prism
_exptl_crystal_F_000 4173.186
_exptl_crystal_size_max 0.2
_exptl_crystal_size_mid 0.15
_exptl_crystal_size_min 0.12
_refine_diff_density_max 0.8120
_refine_diff_density_min -0.6780
_refine_diff_density_rms 0.1286
_refine_ls_d_res_high 0.7829
_refine_ls_d_res_low 9.2924
_refine_ls_goodness_of_fit_ref 1.0586
_refine_ls_hydrogen_treatment mixed
_refine_ls_matrix_type full
_refine_ls_number_constraints 82
_refine_ls_number_parameters 720
_refine_ls_number_reflns 9448
_refine_ls_number_restraints 638
_refine_ls_restrained_S_all 1.0216
_refine_ls_R_factor_all 0.0941
_refine_ls_R_factor_gt 0.0587
_refine_ls_shift/su_max -0.0008
_refine_ls_shift/su_mean 0.0000
_refine_ls_structure_factor_coef Fsqd
_refine_ls_weighting_details 'w=1/[\s^2^(Fo^2^)+(0.0593P)^2^+9.1499P] where P=(Fo^2^+2Fc^2^)/3'
_refine_ls_weighting_scheme calc
_refine_ls_wR_factor_gt 0.1315
_refine_ls_wR_factor_ref 0.1512
_reflns_Friedel_coverage 0.0
_reflns_limit_h_max 22
_reflns_limit_h_min 0
_reflns_limit_k_max 22
_reflns_limit_k_min 0
_reflns_limit_l_max 35
_reflns_limit_l_min 0
_reflns_number_gt 6273
_reflns_number_total 9448
_reflns_threshold_expression I>=2u(I)
_cod_data_source_file d3nj05217f2.cif
_cod_data_source_block rv_1061
_cod_depositor_comments 'Adding full bibliography for 7062973.cif.'
_cod_original_sg_symbol_H-M 'P 42/n'
_cod_database_code 7062973
_olex2_refinement_description
;
1. Fixed Uiso
 At 1.2 times of:
  All C(H) groups
 At 1.5 times of:
  All C(H,H,H) groups, All O(H,H) groups
2. Restrained distances
 O16-C30
 1.32 with sigma of 0.01
 Ni1-O16
 2 with sigma of 0.01
 C1a-O17
 1.22 with sigma of 0.02
 C1a-N6
 1.36 with sigma of 0.02
 N6-C1b
 1.45 with sigma of 0.02
 N6-C1c
 1.46 with sigma of 0.02
 C1a-C1b
 2.46 with sigma of 0.04
 C1a-C1c
 2.45 with sigma of 0.04
 C30-N5 \\sim C30a-N5a
 with sigma of 0.02
 C30-O16 \\sim C30a-O16a
 with sigma of 0.02
 C31-N5 \\sim C31a-N5a
 with sigma of 0.02
 C32-N5 \\sim C32a-N5a
 with sigma of 0.02
 Ni1-O16 \\sim Ni1-O16a
 with sigma of 0.02
 C30-C31 \\sim C30a-C31a
 with sigma of 0.04
 C30-C32 \\sim C30a-C32a
 with sigma of 0.04
 C30-Ni1 \\sim C30a-Ni1
 with sigma of 0.04
 C31-C32 \\sim C31a-C32a
 with sigma of 0.04
 N5-O16 \\sim N5a-O16a
 with sigma of 0.04
 N6-C1b \\sim N6-C1c
 with sigma of 0.02
 C15-C16 \\sim C15a-C16a
 with sigma of 0.02
 C15-C20 \\sim C15a-C20a
 with sigma of 0.02
 C15-O6 \\sim C15a-O6a
 with sigma of 0.02
 C16-H16 \\sim C16a-H16a
 with sigma of 0.02
 C16-C17 \\sim C16a-C17a
 with sigma of 0.02
 C17-H17 \\sim C17a-H17a
 with sigma of 0.02
 C17-C18 \\sim C17a-C18a
 with sigma of 0.02
 C18-C19 \\sim C18a-C19a
 with sigma of 0.02
 C18-N4 \\sim C18a-N4a
 with sigma of 0.02
 C19-H19 \\sim C19a-H19a
 with sigma of 0.02
 C19-C20 \\sim C19a-C20a
 with sigma of 0.02
 C20-N3 \\sim C20a-N3a
 with sigma of 0.02
 C21-C22
 with sigma of 0.02
 C21-N3
 with sigma of 0.02
 N3-Ni2 \\sim N3a-Ni2
 with sigma of 0.02
 Ni1-O6 \\sim Ni1-O6a
 with sigma of 0.02
 Ni2-O6 \\sim Ni2-O6a
 with sigma of 0.02
 N4-O9 \\sim N4a-O9a
 with sigma of 0.02
 N4-O10 \\sim N4a-O10a
 with sigma of 0.02
 C15-H16 \\sim C15a-H16a
 with sigma of 0.04
 C15-C17 \\sim C15a-C17a
 with sigma of 0.04
 C15-C19 \\sim C15a-C19a
 with sigma of 0.04
 C15-N3 \\sim C15a-N3a
 with sigma of 0.04
 C15-Ni1 \\sim C15a-Ni1
 with sigma of 0.04
 C15-Ni2 \\sim C15a-Ni2
 with sigma of 0.04
 C16-H17 \\sim C16a-H17a
 with sigma of 0.04
 C16-C18 \\sim C16a-C18a
 with sigma of 0.04
 C16-C20 \\sim C16a-C20a
 with sigma of 0.04
 C16-O6 \\sim C16a-O6a
 with sigma of 0.04
 H16-C17 \\sim H16a-C17a
 with sigma of 0.04
 C17-C19 \\sim C17a-C19a
 with sigma of 0.04
 C17-N4 \\sim C17a-N4a
 with sigma of 0.04
 H17-C18 \\sim H17a-C18a
 with sigma of 0.04
 C18-H19 \\sim C18a-H19a
 with sigma of 0.04
 C18-C20 \\sim C18a-C20a
 with sigma of 0.04
 C18-O9 \\sim C18a-O9a
 with sigma of 0.04
 C18-O10 \\sim C18a-O10a
 with sigma of 0.04
 C19-N3 \\sim C19a-N3a
 with sigma of 0.04
 C19-N4 \\sim C19a-N4a
 with sigma of 0.04
 H19-C20 \\sim H19a-C20a
 with sigma of 0.04
 C20-C21
 with sigma of 0.04
 C20-Ni2 \\sim C20a-Ni2
 with sigma of 0.04
 C20-O6 \\sim C20a-O6a
 with sigma of 0.04
 C21-Ni2
 with sigma of 0.04
 C22-N3 \\sim C22-N3a
 with sigma of 0.04
 O9-O10 \\sim O9a-O10a
 with sigma of 0.04
 C33-C2a
 with sigma of 0.02
 C33-C6a
 with sigma of 0.02
 C33-O1a
 with sigma of 0.02
 C2a-C3a
 with sigma of 0.02
 C3a-C4a
 with sigma of 0.02
 C4a-C5a
 with sigma of 0.02
 C4a-N2a
 with sigma of 0.02
 C5a-C6a
 with sigma of 0.02
 C6a-N1a
 with sigma of 0.02
 C7a-C8a
 with sigma of 0.02
 C7a-N1a
 with sigma of 0.02
 C8a-C9a
 with sigma of 0.02
 C8a-C13a
 with sigma of 0.02
 C9a-C10a
 with sigma of 0.02
 C10a-C11a
 with sigma of 0.02
 C11a-C12a
 with sigma of 0.02
 C12a-C13a
 with sigma of 0.02
 C12a-O3a
 with sigma of 0.02
 C13a-O2a
 with sigma of 0.02
 C14a-O3a
 with sigma of 0.02
 N2a-O4a
 with sigma of 0.02
 N2a-O5a
 with sigma of 0.02
 C33-C3a
 with sigma of 0.04
 C33-C5a
 with sigma of 0.04
 C33-N1a
 with sigma of 0.04
 C2a-C4a
 with sigma of 0.04
 C2a-C6a
 with sigma of 0.04
 C2a-O1a
 with sigma of 0.04
 C3a-C5a
 with sigma of 0.04
 C3a-N2a
 with sigma of 0.04
 C4a-C6a
 with sigma of 0.04
 C4a-O4a
 with sigma of 0.04
 C4a-O5a
 with sigma of 0.04
 C5a-N1a
 with sigma of 0.04
 C5a-N2a
 with sigma of 0.04
 C6a-C7a
 with sigma of 0.04
 C6a-O1a
 with sigma of 0.04
 C7a-C9a
 with sigma of 0.04
 C7a-C13a
 with sigma of 0.04
 C8a-C10a
 with sigma of 0.04
 C8a-C12a
 with sigma of 0.04
 C8a-N1a
 with sigma of 0.04
 C8a-O2a
 with sigma of 0.04
 C9a-C11a
 with sigma of 0.04
 C9a-C13a
 with sigma of 0.04
 C10a-C12a
 with sigma of 0.04
 C11a-C13a
 with sigma of 0.04
 C11a-O3a
 with sigma of 0.04
 C12a-C14a
 with sigma of 0.04
 C12a-O2a
 with sigma of 0.04
 C13a-O3a
 with sigma of 0.04
 O4a-O5a
 with sigma of 0.04
3. Restrained planarity
 C1a, O17, N6, C1b, C1c
 with sigma of 0.1
4. Uiso/Uaniso restraints and constraints
C1a \\sim O17 \\sim N6 \\sim C1b \\sim C1c: within 2A with sigma of 0.04 and
sigma for terminal atoms of 0.08 within 2A
O20 \\sim O19 \\sim O18: within 2A with sigma of 0.001 and sigma for terminal
atoms of 0.002 within 2A
Uanis(O16) = Uanis(O16a)
5. Rigid body (RIGU) restrains
 with sigma for 1-2 distances of 0.004 and sigma for 1-3 distances of 0.004
 C17, C16, C15, C20, C19, C18
 with sigma for 1-2 distances of 0.004 and sigma for 1-3 distances of 0.004
 O8, Ca1, O15, O12
 with sigma for 1-2 distances of 0.004 and sigma for 1-3 distances of 0.004
 with sigma for 1-2 distances of 0.004 and sigma for 1-3 distances of 0.004
 Ca1, O15
 with sigma for 1-2 distances of 0.004 and sigma for 1-3 distances of 0.004
 Ca1, O8, C28
 with sigma for 1-2 distances of 0.004 and sigma for 1-3 distances of 0.004
 O16, C30, N5, C31, C32
 with sigma for 1-2 distances of 0.004 and sigma for 1-3 distances of 0.004
 N5a, C30a, O16a, C31a, C32a
 with sigma for 1-2 distances of 0.004 and sigma for 1-3 distances of 0.004
 C1a, O17, N6, C1b, C1c
 with sigma for 1-2 distances of 0.004 and sigma for 1-3 distances of 0.004
 C22, C15, C16, C17, C18, C19, C20, C21, N3, N4, O9, O10, O6
 with sigma for 1-2 distances of 0.004 and sigma for 1-3 distances of 0.004
 C15a, C16a, C17a, C18a, C19a, C20a, N3a, N4a, O9a, O10a, O6a, C22
 with sigma for 1-2 distances of 0.004 and sigma for 1-3 distances of 0.004
 C8a, N1a, C6a, C7a, C33, C5a, C2a, O1a, C4a, C9a, C13a, C3a, N2a, C10a, O2a,
 C12a, O4a, O5a, C11a, O3a, C14a
 with sigma for 1-2 distances of 0.004 and sigma for 1-3 distances of 0.004
 with sigma for 1-2 distances of 0.004 and sigma for 1-3 distances of 0.004
6. Others
 Sof(C1a)=Sof(H1a)=Sof(O17)=Sof(N6)=Sof(C1b)=Sof(H1b)=Sof(C1c)=Sof(H1ca)=
 Sof(H1cb)=Sof(H)=1-FVAR(1)
 Sof(O14)=Sof(H14d)=Sof(H14e)=Sof(H14a)=Sof(H14b)=Sof(H14a)=Sof(H14b)=FVAR(1)
 Sof(C15a)=Sof(C16a)=Sof(H16a)=Sof(C17a)=Sof(H17a)=Sof(C18a)=Sof(C19a)=
 Sof(H19a)=Sof(C20a)=Sof(C21a)=Sof(H21a)=Sof(N3a)=Sof(O6a)=Sof(N4a)=Sof(O9a)=
 Sof(O10a)=1-FVAR(2)
 Sof(C15)=Sof(C16)=Sof(H16)=Sof(C17)=Sof(H17)=Sof(C18)=Sof(C19)=Sof(H19)=
 Sof(C20)=Sof(N3)=Sof(O6)=Sof(N4)=Sof(O9)=Sof(O10)=FVAR(2)
 Fixed Sof: C30(0.75) C31(0.75) C32(0.75) N5(0.75) O16(0.75) O35(0.5)
 H35a(0.5) H35b(0.5) C30a(0.25) H30a(0.25) C31a(0.25) H31d(0.25) H31e(0.25)
 H31f(0.25) C32a(0.25) N5a(0.25) O16a(0.25) O19(0.125) H19b(0.125) H19c(0.125)
 O20(0.25) H20a(0.25) H20b(0.25) O18(0.15) H18a(0.15) H18b(0.15) H30(0.75)
 H31a(0.75) H31b(0.75) H31c(0.75) H32a(0.75) H32b(0.75) H32c(0.75) H30a(0.25)
 H32d(0.25) H32e(0.25) H32f(0.25) H31d(0.25) H31e(0.25) H31f(0.25)
7.a Riding coordinates:
 O19(H19b,H19c), O18(H18a,H18b), O20(H20a,H20b), O35(H35a,H35b)
7.b Rotating group:
 O15(H15a,H15b), O14(H14a,H14b)
7.c Ternary CH refined with riding coordinates:
 C1b(H1b)
7.d Me refined with riding coordinates:
 C28(H28a,H28b,H28c), C14a(H14d,H14e,H14c)
7.e Aromatic/amide H refined with riding coordinates:
 C16(H16), C17(H17), C19(H19), C23(H23), C24(H24), C25(H25), C1a(H1a),
 C16a(H16a), C17a(H17a), C19a(H19a), C5a(H5a), C3a(H3a), C2a(H2a), C11a(H11a),
 C10a(H10a), C9a(H9a), C7a(H7a), C30(H30), C30a(H30a)
7.f Idealised Me refined as rotating group:
 C31(H31a,H31b,H31c), C32(H32a,H32b,H32c), C32a(H32d,H32e,H32f), C31a(H31d,
 H31e,H31f)
;
_smtbx_masks_special_details
;
A solvent mask was calculated and 372 electrons were 
found in a volume of 1588\%A^3^ in 1 void per unit cell. 
This is consistent with the presence of 16[H2O] per Asymmetric Unit 
which account for 320 electrons per unit cell.
;
_smtbx_masks_void_probe_radius 1.2
_smtbx_masks_void_truncation_radius 1.2
_olex2_submission_special_instructions 'No special instructions were received'
_oxdiff_exptl_absorpt_empirical_details
;
Empirical correction (ABSPACK) includes:
- Absorption correction using spherical harmonics
- Frame scaling
;

loop_
_space_group_symop_id
_space_group_symop_operation_xyz
1 x,y,z
2 -y,x+1/2,z+1/2
3 y+1/2,-x,z+1/2
4 -x+1/2,-y+1/2,z
5 -x,-y,-z
6 y,-x-1/2,-z-1/2
7 -y-1/2,x,-z-1/2
8 x-1/2,y-1/2,-z

loop_
_atom_site_label
_atom_site_type_symbol
_atom_site_fract_x
_atom_site_fract_y
_atom_site_fract_z
_atom_site_U_iso_or_equiv
_atom_site_adp_type
_atom_site_occupancy
_atom_site_refinement_flags_posn
_atom_site_refinement_flags_adp
_atom_site_refinement_flags_occupancy
_atom_site_disorder_group
C15 C 0.3950(11) 0.2042(11) 0.3965(6) 0.040(4) Uani 0.54(4) D U P 1
C16 C 0.3583(10) 0.2347(13) 0.4366(5) 0.049(4) Uani 0.54(4) D U P 1
H16 H 0.3368(10) 0.2821(13) 0.4339(5) 0.059(5) Uiso 0.54(4) DR . P 1
C17 C 0.3525(9) 0.1967(14) 0.4804(5) 0.067(5) Uani 0.54(4) D U P 1
H17 H 0.3247(9) 0.2163(14) 0.5061(5) 0.081(6) Uiso 0.54(4) DR . P 1
C18 C 0.3901(11) 0.1276(15) 0.4846(5) 0.071(5) Uani 0.54(4) D U P 1
C19 C 0.4294(9) 0.0957(12) 0.4463(5) 0.057(4) Uani 0.54(4) D U P 1
H19 H 0.4516(9) 0.0487(12) 0.4494(5) 0.069(5) Uiso 0.54(4) DR . P 1
C20 C 0.4347(11) 0.1358(11) 0.4029(5) 0.046(4) Uani 0.54(4) D U P 1
C21 C 0.5145(2) 0.0456(3) 0.35681(17) 0.0507(11) Uani 1.000000 D U . .
C22 C 0.5501(2) 0.0179(3) 0.31361(17) 0.0488(10) Uani 1.000000 D U . .
C23 C 0.6016(3) -0.0420(3) 0.3183(2) 0.0595(13) Uani 1.000000 . . . .
H23 H 0.6099(3) -0.0618(3) 0.3490(2) 0.0714(16) Uiso 1.000000 R . . .
C24 C 0.6390(3) -0.0717(3) 0.2808(2) 0.0711(16) Uani 1.000000 . . . .
H24 H 0.6727(3) -0.1109(3) 0.2858(2) 0.0854(19) Uiso 1.000000 R . . .
C25 C 0.6271(3) -0.0433(3) 0.2335(2) 0.0629(13) Uani 1.000000 . . . .
H25 H 0.6524(3) -0.0638(3) 0.2071(2) 0.0755(16) Uiso 1.000000 R . . .
C26 C 0.5778(2) 0.0147(2) 0.22722(18) 0.0497(11) Uani 1.000000 . . . .
C27 C 0.5382(2) 0.0479(2) 0.26601(16) 0.0444(10) Uani 1.000000 . . . .
C28 C 0.6009(4) 0.0223(3) 0.1406(2) 0.093(2) Uani 1.000000 . U . .
H28a H 0.5824(4) 0.0485(3) 0.1125(2) 0.140(3) Uiso 1.000000 R . . .
H28b H 0.6532(4) 0.0335(3) 0.1449(2) 0.140(3) Uiso 1.000000 R . . .
H28c H 0.5946(4) -0.0307(3) 0.1360(2) 0.140(3) Uiso 1.000000 R . . .
C29 C 0.4039(2) 0.3081(2) 0.24576(12) 0.0325(8) Uani 1.000000 . . . .
C30 C 0.5956(3) 0.4432(3) 0.3341(2) 0.0450(13) Uani 0.750000 D U P 1
C31 C 0.6844(4) 0.5437(4) 0.3479(3) 0.069(2) Uani 0.750000 D U P 1
C32 C 0.6798(9) 0.4754(10) 0.2662(5) 0.066(4) Uani 0.750000 D U P 1
Ca1 Ca 0.45363(5) 0.15185(5) 0.18169(3) 0.0395(2) Uani 1.000000 . U . .
N3 N 0.4704(12) 0.1074(12) 0.3600(6) 0.041(3) Uani 0.54(4) D U P 1
N5 N 0.6500(3) 0.4868(3) 0.31728(19) 0.0505(12) Uani 0.750000 D U P 1
Ni1 Ni 0.48280(3) 0.32213(3) 0.340071(16) 0.03672(15) Uani 1.000000 D . . .
Ni2 Ni 0.44132(3) 0.17025(3) 0.301819(17) 0.03613(14) Uani 1.000000 D . . .
O6 O 0.3958(11) 0.2399(10) 0.3545(6) 0.038(3) Uani 0.54(4) D U P 1
O7 O 0.49455(15) 0.10394(15) 0.25601(10) 0.0446(7) Uani 1.000000 . . . .
O8 O 0.55966(16) 0.04592(16) 0.18278(11) 0.0508(7) Uani 1.000000 . U . .
O11 O 0.41327(14) 0.34758(15) 0.28451(8) 0.0353(6) Uani 1.000000 . . . .
O12 O 0.42200(15) 0.23847(14) 0.24462(8) 0.0371(6) Uani 1.000000 . U . .
O13 O 0.37694(15) 0.33790(14) 0.20697(8) 0.0358(6) Uani 1.000000 . . . .
O15 O 0.35153(16) 0.22251(15) 0.14490(9) 0.0429(7) Uani 1.000000 . U . .
H15a H 0.3533(12) 0.2614(8) 0.1641(8) 0.0643(10) Uiso 1.000000 GR . . .
H15b H 0.3064(3) 0.1984(9) 0.1495(10) 0.0643(10) Uiso 1.000000 GR . . .
O16 O 0.5622(5) 0.3918(4) 0.3096(3) 0.0402(13) Uani 0.750000 D U P 1
N4 N 0.3848(12) 0.0852(16) 0.5292(5) 0.102(6) Uani 0.54(4) D U P 1
O9 O 0.3482(13) 0.1134(17) 0.5636(5) 0.141(7) Uani 0.54(4) D U P 1
O10 O 0.4145(12) 0.0231(16) 0.5333(6) 0.112(6) Uani 0.54(4) D U P 1
O14 O 0.5667(3) 0.2273(3) 0.2032(2) 0.0543(16) Uani 0.640(7) . . P 1
O35 O 0.5429(4) 0.3746(4) 0.2042(2) 0.0652(18) Uani 0.500000 . . P 1
H35a H 0.5494(4) 0.3778(4) 0.2347(2) 0.098(3) Uiso 0.500000 R . P 1
H35b H 0.5832(4) 0.3920(4) 0.1921(2) 0.098(3) Uiso 0.500000 R . P 1
C30a C 0.5717(9) 0.4034(9) 0.2650(6) 0.048(4) Uani 0.250000 D U P 2
C31a C 0.6360(12) 0.4266(12) 0.1884(7) 0.072(6) Uani 0.250000 D U P 2
C32a C 0.676(2) 0.484(2) 0.2732(13) 0.057(8) Uani 0.250000 D U P 2
N5a N 0.6270(8) 0.4355(9) 0.2411(6) 0.060(4) Uani 0.250000 D U P 2
O16a O 0.5662(18) 0.4088(16) 0.3118(9) 0.0402(13) Uani 0.250000 D U P 2
C1a C 0.6086(7) 0.2455(8) 0.2035(5) 0.055(4) Uani 0.360(7) D U P 2
H1a H 0.5861(7) 0.2721(8) 0.2287(5) 0.066(4) Uiso 0.360(7) R . P 2
O17 O 0.5678(5) 0.2175(5) 0.1722(3) 0.045(2) Uani 0.360(7) D U P 2
N6 N 0.6840(6) 0.2397(7) 0.2032(5) 0.083(4) Uani 0.360(7) D U P 2
C1b C 0.7293(7) 0.2736(9) 0.2412(6) 0.086(5) Uani 0.360(7) D U P 2
H1b H 0.7169(7) 0.3110(9) 0.2661(6) 0.104(6) Uiso 0.360(7) R . P 2
C1c C 0.7206(11) 0.2030(14) 0.1635(8) 0.124(9) Uani 0.360(7) D U P 2
O19 O 0.7041(16) 0.1826(16) 0.1295(11) 0.070(4) Uiso 0.125000 . . P 1
H19b H 0.6613(16) 0.1902(16) 0.1422(11) 0.105(6) Uiso 0.125000 R . P 1
H19c H 0.7251(16) 0.1511(16) 0.1483(11) 0.105(6) Uiso 0.125000 R . P 1
O18 O 0.6637(17) 0.4364(17) 0.1449(11) 0.104(9) Uiso 0.150000 . . P 1
H18a H 0.6951(17) 0.4588(17) 0.1631(11) 0.156(14) Uiso 0.150000 R . P 1
H18b H 0.6887(17) 0.4009(17) 0.1321(11) 0.156(14) Uiso 0.150000 R . P 1
O20 O 0.7076(10) 0.1837(9) 0.1864(6) 0.070(4) Uiso 0.250000 . . P 3
H20a H 0.6619(10) 0.1942(9) 0.1806(6) 0.105(6) Uiso 0.250000 R . P 3
H20b H 0.7127(10) 0.1916(9) 0.2166(6) 0.105(6) Uiso 0.250000 R . P 3
C15a C 0.3989(13) 0.1902(13) 0.3989(7) 0.038(4) Uani 0.46(4) D U P 2
C16a C 0.3585(13) 0.2153(11) 0.4398(7) 0.046(5) Uani 0.46(4) D U P 2
H16a H 0.3346(13) 0.2617(11) 0.4394(7) 0.002(18) Uiso 0.46(4) DR . P 2
C17a C 0.3548(11) 0.1692(11) 0.4811(5) 0.049(4) Uani 0.46(4) D U P 2
H17a H 0.3318(11) 0.1864(11) 0.5094(5) 0.09(4) Uiso 0.46(4) DR . P 2
C18a C 0.3857(9) 0.0985(10) 0.4793(5) 0.047(4) Uani 0.46(4) D U P 2
C19a C 0.4255(10) 0.0700(11) 0.4398(6) 0.050(4) Uani 0.46(4) D U P 2
H19a H 0.4476(10) 0.0227(11) 0.4405(6) 0.8(5) Uiso 0.46(4) DR . P 2
C20a C 0.4301(11) 0.1169(10) 0.3992(6) 0.034(3) Uani 0.46(4) D U P 2
N3a N 0.4648(15) 0.0960(12) 0.3553(7) 0.040(4) Uani 0.46(4) D U P 2
O6a O 0.4044(12) 0.2331(11) 0.3596(7) 0.029(3) Uani 0.46(4) D U P 2
N4a N 0.3775(10) 0.0512(12) 0.5227(5) 0.072(4) Uani 0.46(4) D U P 2
O9a O 0.3423(10) 0.0766(12) 0.5576(5) 0.089(5) Uani 0.46(4) D U P 2
O10a O 0.4048(8) -0.0124(11) 0.5212(6) 0.075(4) Uani 0.46(4) D U P 2
N1a N 0.54471(19) 0.2973(2) 0.39909(11) 0.0454(8) Uani 1.000000 D U . .
C33 C 0.5976(2) 0.2162(2) 0.33967(14) 0.0409(9) Uani 1.000000 D U . .
C2a C 0.6545(2) 0.1659(3) 0.32510(17) 0.0492(11) Uani 1.000000 D U . .
C6a C 0.5995(2) 0.2426(3) 0.38874(14) 0.0433(10) Uani 1.000000 D U . .
O1a O 0.54404(14) 0.23734(16) 0.31004(8) 0.0387(6) Uani 1.000000 D U . .
C3a C 0.7072(2) 0.1395(3) 0.35743(18) 0.0555(11) Uani 1.000000 D U . .
C5a C 0.6519(2) 0.2141(3) 0.42081(16) 0.0524(11) Uani 1.000000 D U . .
C4a C 0.7044(2) 0.1630(3) 0.40509(17) 0.0531(11) Uani 1.000000 D U . .
C7a C 0.5348(3) 0.3260(3) 0.44171(15) 0.0666(14) Uani 1.000000 D U . .
N2a N 0.7583(2) 0.1332(3) 0.43952(18) 0.0698(11) Uani 1.000000 D U . .
C8a C 0.4792(3) 0.3797(4) 0.45492(16) 0.0758(16) Uani 1.000000 D U . .
O4a O 0.8063(2) 0.0890(2) 0.42366(15) 0.0854(12) Uani 1.000000 D U . .
O5a O 0.7553(2) 0.1539(2) 0.48206(14) 0.0818(11) Uani 1.000000 D U . .
C9a C 0.4712(4) 0.3980(5) 0.50488(19) 0.132(3) Uani 1.000000 D U . .
C13a C 0.4307(2) 0.4147(3) 0.42227(15) 0.0577(12) Uani 1.000000 D U . .
C10a C 0.4180(5) 0.4456(6) 0.5210(2) 0.159(4) Uani 1.000000 D U . .
O2a O 0.43329(15) 0.40581(16) 0.37496(9) 0.0464(7) Uani 1.000000 D U . .
C12a C 0.3753(3) 0.4642(4) 0.44050(19) 0.0766(16) Uani 1.000000 D U . .
C11a C 0.3691(4) 0.4800(5) 0.4892(2) 0.122(3) Uani 1.000000 D U . .
O3a O 0.33056(17) 0.4976(2) 0.40547(12) 0.0704(10) Uani 1.000000 D U . .
C14a C 0.2632(4) 0.5333(5) 0.4208(2) 0.141(3) Uani 1.000000 D U . .
H5a H 0.6516(2) 0.2295(3) 0.45307(16) 0.0628(13) Uiso 1.000000 R . . .
H3a H 0.7442(2) 0.1062(3) 0.34726(18) 0.0666(14) Uiso 1.000000 R . . .
H2a H 0.6564(2) 0.1502(3) 0.29292(17) 0.0590(13) Uiso 1.000000 R . . .
H11a H 0.3327(4) 0.5131(5) 0.5004(2) 0.146(3) Uiso 1.000000 R . . .
H10a H 0.4142(5) 0.4554(6) 0.5540(2) 0.191(5) Uiso 1.000000 R . . .
H9a H 0.5038(4) 0.3763(5) 0.52722(19) 0.158(4) Uiso 1.000000 R . . .
H7a H 0.5671(3) 0.3100(3) 0.46613(15) 0.0799(17) Uiso 1.000000 R . . .
H14c H 0.2750(4) 0.5729(5) 0.4432(2) 0.211(5) Uiso 1.000000 R . . .
H14d H 0.2377(4) 0.5539(5) 0.3931(2) 0.211(5) Uiso 1.000000 R . . .
H14e H 0.2313(4) 0.4972(5) 0.4365(2) 0.211(5) Uiso 1.000000 R . . .
H30 H 0.5805(3) 0.4504(3) 0.3661(2) 0.0539(16) Uiso 0.750000 R . P 1
H31a H 0.6559(16) 0.5488(19) 0.3774(8) 0.103(3) Uiso 0.750000 GR . P 1
H31b H 0.7349(10) 0.5291(13) 0.3556(14) 0.103(3) Uiso 0.750000 GR . P 1
H31c H 0.685(2) 0.5909(7) 0.3310(7) 0.103(3) Uiso 0.750000 GR . P 1
H32a H 0.7322(12) 0.463(3) 0.2676(5) 0.099(6) Uiso 0.750000 GR . P 1
H32b H 0.653(2) 0.435(2) 0.2508(9) 0.099(6) Uiso 0.750000 GR . P 1
H32c H 0.673(3) 0.5208(15) 0.2479(7) 0.099(6) Uiso 0.750000 GR . P 1
H30a H 0.5357(9) 0.3762(9) 0.2479(6) 0.057(5) Uiso 0.250000 R . P 2
H32d H 0.645(2) 0.510(7) 0.296(4) 0.086(11) Uiso 0.250000 GR . P 2
H32e H 0.712(6) 0.453(3) 0.290(4) 0.086(11) Uiso 0.250000 GR . P 2
H32f H 0.703(6) 0.520(6) 0.2536(14) 0.086(11) Uiso 0.250000 GR . P 2
H31d H 0.597(5) 0.394(7) 0.1761(11) 0.109(9) Uiso 0.250000 GR . P 2
H31e H 0.632(9) 0.4749(17) 0.1730(8) 0.109(9) Uiso 0.250000 GR . P 2
H31f H 0.684(4) 0.405(8) 0.1816(7) 0.109(9) Uiso 0.250000 GR . P 2
H14a H 0.5591(15) 0.2731(7) 0.196(2) 0.082(2) Uiso 0.640(7) GR . P 1
H14b H 0.572(2) 0.227(3) 0.2339(3) 0.082(2) Uiso 0.640(7) GR . P 1

loop_
_atom_site_aniso_label
_atom_site_aniso_U_11
_atom_site_aniso_U_22
_atom_site_aniso_U_33
_atom_site_aniso_U_12
_atom_site_aniso_U_13
_atom_site_aniso_U_23
C15 0.034(7) 0.065(6) 0.022(4) -0.000(3) -0.015(2) 0.011(3)
C16 0.051(7) 0.076(8) 0.020(4) 0.017(4) -0.012(3) 0.015(3)
C17 0.073(8) 0.099(9) 0.031(4) 0.036(5) -0.001(3) 0.028(3)
C18 0.079(8) 0.100(9) 0.034(4) 0.040(5) 0.005(3) 0.034(3)
C19 0.049(7) 0.081(8) 0.041(4) 0.016(5) -0.000(3) 0.027(3)
C20 0.039(7) 0.067(6) 0.032(4) 0.003(4) -0.007(3) 0.017(3)
C21 0.033(2) 0.063(3) 0.056(3) 0.0004(19) -0.0063(17) 0.019(2)
C22 0.034(2) 0.054(3) 0.059(3) 0.0025(18) -0.0047(18) 0.018(2)
C23 0.044(2) 0.056(3) 0.079(4) 0.001(2) -0.005(3) 0.024(3)
C24 0.053(3) 0.046(3) 0.114(5) 0.006(2) -0.003(3) 0.023(3)
C25 0.052(3) 0.050(3) 0.087(4) 0.002(2) 0.001(3) 0.003(3)
C26 0.041(2) 0.039(2) 0.069(3) 0.0028(19) -0.000(2) 0.009(2)
C27 0.033(2) 0.044(2) 0.056(3) -0.0030(19) -0.001(2) 0.006(2)
C28 0.115(5) 0.092(4) 0.072(4) 0.043(4) 0.034(3) -0.004(3)
C29 0.0283(18) 0.046(2) 0.0235(18) -0.0027(17) -0.0019(15) -0.0002(17)
C30 0.038(3) 0.048(3) 0.049(3) -0.0023(19) -0.001(2) -0.012(2)
C31 0.046(3) 0.065(4) 0.095(5) -0.009(3) 0.008(3) -0.026(3)
C32 0.059(6) 0.067(8) 0.073(5) -0.014(5) 0.015(3) -0.010(3)
Ca1 0.0439(5) 0.0399(4) 0.0348(4) 0.0016(4) 0.0071(4) 0.0001(4)
N3 0.029(6) 0.063(6) 0.031(4) -0.002(4) -0.010(3) 0.015(3)
N5 0.042(2) 0.049(3) 0.061(3) -0.0047(18) 0.005(2) -0.007(2)
Ni1 0.0339(3) 0.0549(3) 0.0213(2) -0.0015(2) -0.0024(2) -0.0056(2)
Ni2 0.0363(3) 0.0463(3) 0.0258(2) 0.0026(2) -0.0058(2) 0.0045(2)
O6 0.036(6) 0.061(6) 0.017(4) 0.005(4) -0.011(3) 0.009(3)
O7 0.0445(16) 0.0475(16) 0.0419(16) 0.0136(14) 0.0004(13) 0.0062(13)
O8 0.0532(18) 0.0456(17) 0.0537(18) 0.0087(14) 0.0125(15) -0.0013(15)
O11 0.0385(14) 0.0461(15) 0.0212(12) 0.0007(12) -0.0021(11) -0.0035(12)
O12 0.0496(16) 0.0362(14) 0.0254(12) 0.0066(13) -0.0075(12) -0.0009(11)
O13 0.0494(16) 0.0355(14) 0.0223(12) -0.0022(12) -0.0045(12) 0.0053(11)
O15 0.0584(17) 0.0432(15) 0.0271(13) 0.0013(13) 0.0006(12) -0.0017(12)
O16 0.0395(19) 0.042(4) 0.0389(18) -0.009(2) 0.0007(14) -0.009(2)
N4 0.113(10) 0.135(11) 0.058(5) 0.064(7) 0.022(4) 0.058(5)
O9 0.190(13) 0.172(15) 0.059(5) 0.103(9) 0.049(5) 0.072(5)
O10 0.131(10) 0.139(11) 0.066(7) 0.073(7) 0.024(6) 0.064(6)
O14 0.056(3) 0.055(3) 0.051(4) -0.010(3) 0.005(3) 0.000(3)
O35 0.072(4) 0.062(4) 0.062(4) -0.017(3) 0.013(4) -0.005(4)
C30a 0.033(7) 0.044(8) 0.067(9) 0.011(5) 0.025(6) 0.015(6)
C31a 0.066(12) 0.078(13) 0.073(8) -0.020(9) 0.036(6) 0.015(6)
C32a 0.043(12) 0.044(13) 0.085(13) 0.010(7) 0.021(7) 0.021(7)
N5a 0.043(7) 0.059(8) 0.078(8) 0.004(5) 0.030(5) 0.018(6)
O16a 0.0395(19) 0.042(4) 0.0389(18) -0.009(2) 0.0007(14) -0.009(2)
C1a 0.053(5) 0.071(8) 0.041(6) -0.025(4) -0.006(4) 0.015(4)
O17 0.041(4) 0.065(6) 0.030(5) -0.014(4) 0.007(3) 0.006(4)
N6 0.055(5) 0.082(8) 0.112(9) -0.023(4) -0.011(4) 0.005(5)
C1b 0.053(8) 0.085(12) 0.121(10) -0.022(5) -0.017(5) 0.001(6)
C1c 0.065(10) 0.17(2) 0.139(13) -0.013(7) -0.003(6) -0.038(9)
C15a 0.036(9) 0.061(6) 0.019(5) -0.002(4) -0.008(3) 0.010(3)
C16a 0.059(10) 0.054(7) 0.026(5) 0.004(4) 0.002(4) 0.014(3)
C17a 0.058(8) 0.064(7) 0.024(5) -0.003(4) -0.000(3) 0.020(3)
C18a 0.049(7) 0.060(6) 0.033(4) -0.004(4) -0.006(3) 0.020(3)
C19a 0.042(6) 0.070(7) 0.037(5) -0.005(4) -0.007(3) 0.017(3)
C20a 0.025(5) 0.050(6) 0.028(4) -0.010(4) -0.012(3) 0.006(3)
N3a 0.037(7) 0.049(6) 0.033(5) -0.017(4) -0.000(3) 0.001(3)
O6a 0.025(5) 0.047(6) 0.014(5) -0.006(4) -0.011(3) 0.004(3)
N4a 0.082(9) 0.086(7) 0.048(5) 0.005(5) 0.008(4) 0.036(4)
O9a 0.109(9) 0.106(10) 0.053(5) 0.019(6) 0.022(4) 0.039(4)
O10a 0.085(7) 0.085(7) 0.054(6) 0.004(5) -0.002(4) 0.033(4)
N1a 0.0400(18) 0.072(2) 0.0241(15) -0.0071(15) -0.0052(13) -0.0002(14)
C33 0.0313(18) 0.055(2) 0.0360(19) -0.0050(14) -0.0012(13) 0.0086(15)
C2a 0.0312(19) 0.068(3) 0.048(2) 0.0012(16) -0.0021(15) 0.0012(18)
C6a 0.0330(19) 0.066(3) 0.0312(18) -0.0068(15) -0.0045(13) 0.0060(15)
O1a 0.0313(13) 0.0585(17) 0.0263(12) 0.0019(12) -0.0019(10) 0.0000(12)
C3a 0.033(2) 0.069(3) 0.064(3) 0.0000(18) -0.0069(16) 0.0112(18)
C5a 0.048(2) 0.069(3) 0.040(2) -0.0096(16) -0.0094(16) 0.0141(17)
C4a 0.039(2) 0.067(3) 0.053(2) -0.0060(16) -0.0122(15) 0.0190(17)
C7a 0.054(3) 0.119(4) 0.027(2) 0.007(2) -0.0120(17) -0.0155(19)
N2a 0.050(2) 0.089(3) 0.070(2) -0.0065(17) -0.0153(17) 0.0369(19)
C8a 0.066(3) 0.132(4) 0.029(2) 0.014(2) -0.0089(16) -0.0274(19)
O4a 0.057(2) 0.106(3) 0.093(3) 0.0121(18) -0.0129(19) 0.039(2)
O5a 0.076(2) 0.111(3) 0.058(2) -0.001(2) -0.0233(17) 0.0345(19)
C9a 0.125(5) 0.237(8) 0.033(3) 0.064(4) -0.017(2) -0.045(3)
C13a 0.047(2) 0.091(3) 0.036(2) -0.0061(18) -0.0016(14) -0.0280(16)
C10a 0.157(6) 0.279(9) 0.041(3) 0.097(5) -0.016(3) -0.066(3)
O2a 0.0448(16) 0.0625(18) 0.0317(14) -0.0017(14) -0.0000(12) -0.0165(13)
C12a 0.059(3) 0.120(4) 0.051(2) 0.010(2) -0.0022(17) -0.045(2)
C11a 0.113(5) 0.199(7) 0.054(3) 0.051(4) -0.007(2) -0.062(3)
O3a 0.0486(18) 0.097(3) 0.065(2) 0.0090(16) -0.0011(14) -0.0452(18)
C14a 0.084(4) 0.242(9) 0.096(5) 0.074(4) -0.013(3) -0.089(5)

loop_
_atom_type_symbol
_atom_type_scat_dispersion_real
_atom_type_scat_dispersion_imag
_atom_type_scat_Cromer_Mann_a1
_atom_type_scat_Cromer_Mann_a2
_atom_type_scat_Cromer_Mann_a3
_atom_type_scat_Cromer_Mann_a4
_atom_type_scat_Cromer_Mann_b1
_atom_type_scat_Cromer_Mann_b2
_atom_type_scat_Cromer_Mann_b3
_atom_type_scat_Cromer_Mann_b4
_atom_type_scat_Cromer_Mann_c
_atom_type_scat_source
_atom_type_scat_dispersion_source
C 0.00313 0.00162 2.31000 1.02000 1.58860 0.86500 20.84390 10.20750 0.56870 51.65120 0.21560 'International Tables Volume C Table 6.1.1.4 (pp. 500-502)' 'Brennan, Cowan, Rev. Sci. Instrum., 1992, 63, 850'
Ca 0.22928 0.30781 8.62660 7.38730 1.58990 1.02110 10.44210 0.65990 85.74840 178.43700 1.37510 'International Tables Volume C Table 6.1.1.4 (pp. 500-502)' 'Brennan, Cowan, Rev. Sci. Instrum., 1992, 63, 850'
H 0.00000 0.00000 0.49300 0.32291 0.14019 0.04081 10.51090 26.12570 3.14236 57.79970 0.00304 'International Tables Volume C Table 6.1.1.4 (pp. 500-502)' 'Brennan, Cowan, Rev. Sci. Instrum., 1992, 63, 850'
N 0.00612 0.00332 12.21260 3.13220 2.01250 1.16630 0.00570 9.89330 28.99750 0.58260 -11.52900 'International Tables Volume C Table 6.1.1.4 (pp. 500-502)' 'Brennan, Cowan, Rev. Sci. Instrum., 1992, 63, 850'
Ni 0.34081 1.11732 12.83760 7.29200 4.44380 2.38000 3.87850 0.25650 12.17630 66.34210 1.03410 'International Tables Volume C Table 6.1.1.4 (pp. 500-502)' 'Brennan, Cowan, Rev. Sci. Instrum., 1992, 63, 850'
O 0.01085 0.00610 3.04850 2.28680 1.54630 0.86700 13.27710 5.70110 0.32390 32.90890 0.25080 'International Tables Volume C Table 6.1.1.4 (pp. 500-502)' 'Brennan, Cowan, Rev. Sci. Instrum., 1992, 63, 850'

loop_
_geom_angle_atom_site_label_1
_geom_angle_atom_site_label_2
_geom_angle_atom_site_label_3
_geom_angle
_geom_angle_site_symmetry_1
_geom_angle_site_symmetry_3
_geom_angle_publ_flag
C20 C15 C16 117.9(11) . . ?
O6 C15 C16 120.8(12) . . ?
O6 C15 C20 121.2(13) . . ?
H16 C16 C15 118.8(7) . . ?
C17 C16 C15 122.4(12) . . ?
C17 C16 H16 118.8(8) . . ?
H17 C17 C16 121.2(8) . . ?
C18 C17 C16 117.6(11) . . ?
C18 C17 H17 121.2(6) . . ?
C19 C18 C17 122.3(10) . . ?
N4 C18 C17 119.7(10) . . ?
N4 C18 C19 117.8(11) . . ?
H19 C19 C18 120.7(7) . . ?
C20 C19 C18 118.5(11) . . ?
C20 C19 H19 120.7(7) . . ?
C19 C20 C15 120.8(11) . . ?
N3 C20 C15 114.8(12) . . ?
N3 C20 C19 123.8(13) . . ?
N3 C21 C22 126.0(8) . . ?
N3a C21 C22 121.7(9) . . ?
N3a C21 N3 10.7(18) . . ?
C23 C22 C21 118.1(4) . . ?
C27 C22 C21 124.5(4) . . ?
C27 C22 C23 117.4(4) . . ?
H23 C23 C22 118.2(3) . . ?
C24 C23 C22 123.5(5) . . ?
C24 C23 H23 118.2(3) . . ?
H24 C24 C23 120.2(3) . . ?
C25 C24 C23 119.6(5) . . ?
C25 C24 H24 120.2(3) . . ?
H25 C25 C24 120.5(3) . . ?
C26 C25 C24 118.9(5) . . ?
C26 C25 H25 120.5(3) . . ?
C27 C26 C25 122.9(5) . . ?
O8 C26 C25 124.5(5) . . ?
O8 C26 C27 112.7(3) . . ?
C26 C27 C22 117.6(4) . . ?
O7 C27 C22 124.8(4) . . ?
O7 C27 C26 117.5(4) . . ?
H28b C28 H28a 109.5 . . ?
H28c C28 H28a 109.5 . . ?
H28c C28 H28b 109.5 . . ?
O8 C28 H28a 109.5 . . ?
O8 C28 H28b 109.5 . . ?
O8 C28 H28c 109.5 . . ?
O12 C29 O11 121.0(3) . . ?
O13 C29 O11 120.7(3) . . ?
O13 C29 O12 118.3(3) . . ?
O16 C30 N5 124.9(6) . . ?
H30 C30 N5 117.6(3) . . ?
H30 C30 O16 117.6(4) . . ?
H31a C31 N5 109.5 . . ?
H31b C31 N5 109.5 . . ?
H31b C31 H31a 109.5 . . ?
H31c C31 N5 109.5 . . ?
H31c C31 H31a 109.5 . . ?
H31c C31 H31b 109.5 . . ?
H32a C32 N5 109.5 . . ?
H32b C32 N5 109.5 . . ?
H32b C32 H32a 109.5 . . ?
H32c C32 N5 109.5 . . ?
H32c C32 H32a 109.5 . . ?
H32c C32 H32b 109.5 . . ?
O11 Ca1 O7 74.30(9) 6_566 . y
O12 Ca1 O7 70.92(9) . . y
O12 Ca1 O11 81.09(9) . 6_566 y
O15 Ca1 O7 141.97(10) . . y
O15 Ca1 O11 79.84(9) . 6_566 y
O15 Ca1 O12 77.98(9) . . y
O14 Ca1 O7 74.70(17) . . y
O14 Ca1 O11 143.37(17) . 6_566 y
O14 Ca1 O12 70.69(16) . . y
O14 Ca1 O15 115.09(15) . . y
O17 Ca1 O7 90.5(2) . . y
O17 Ca1 O11 163.5(2) . 6_566 y
O17 Ca1 O12 87.9(2) . . y
O17 Ca1 O15 110.0(2) . . y
O17 Ca1 O14 20.46(19) . . y
O2a Ca1 O7 117.54(10) 6_566 . y
O2a Ca1 O11 70.08(9) 6_566 6_566 y
O2a Ca1 O12 144.89(10) 6_566 . y
O2a Ca1 O15 77.59(10) 6_566 . y
O2a Ca1 O14 143.46(16) 6_566 . y
O2a Ca1 O17 124.2(2) 6_566 . y
C21 N3 C20 126.5(13) . . ?
Ni2 N3 C20 110.2(11) . . ?
Ni2 N3 C21 123.2(10) . . ?
C31 N5 C30 120.9(5) . . ?
C32 N5 C30 120.1(6) . . ?
C32 N5 C31 118.9(6) . . ?
O11 Ni1 O6 81.5(4) . . y
O16 Ni1 O6 166.4(5) . . y
O16 Ni1 O11 88.7(3) . . y
O6a Ni1 O6 6.3(8) . . y
O6a Ni1 O11 87.5(5) . . y
O6a Ni1 O16 168.0(6) . . y
N1a Ni1 O6 95.4(4) . . y
N1a Ni1 O11 175.27(12) . . y
N1a Ni1 O16 94.9(3) . . y
N1a Ni1 O6a 89.5(5) . . y
O1a Ni1 O6 87.5(5) . . y
O1a Ni1 O11 100.76(10) . . y
O1a Ni1 O16 85.0(3) . . y
O1a Ni1 O6a 84.5(6) . . y
O1a Ni1 N1a 82.64(12) . . y
O2a Ni1 O6 95.8(5) . . y
O2a Ni1 O11 85.75(11) . . y
O2a Ni1 O16 92.9(3) . . y
O2a Ni1 O6a 98.2(6) . . y
O2a Ni1 N1a 90.99(13) . . y
O2a Ni1 O1a 173.09(10) . . y
O6 Ni2 N3 82.9(6) . . y
O7 Ni2 N3 93.0(5) . . y
O7 Ni2 O6 173.8(5) . . y
O12 Ni2 N3 174.3(7) . . y
O12 Ni2 O6 96.9(4) . . y
O12 Ni2 O7 86.73(11) . . y
O13 Ni2 N3 95.6(7) 6_566 . y
O13 Ni2 O6 88.7(5) 6_566 . y
O13 Ni2 O7 96.40(11) 6_566 . y
O13 Ni2 O12 90.08(10) 6_566 . y
N3a Ni2 N3 7.4(11) . . y
N3a Ni2 O6 87.9(6) . . y
N3a Ni2 O7 88.5(5) . . y
N3a Ni2 O12 175.3(5) . . y
N3a Ni2 O13 90.2(7) . 6_566 y
O6a Ni2 N3 76.7(6) . . y
O6a Ni2 O6 6.6(8) . . y
O6a Ni2 O7 167.6(6) . . y
O6a Ni2 O12 102.8(5) . . y
O6a Ni2 O13 91.5(6) . 6_566 y
O6a Ni2 N3a 81.9(7) . . y
Ni1 O6 C15 119.6(13) . . ?
Ni2 O6 C15 109.2(11) . . ?
Ni2 O6 Ni1 89.8(7) . . ?
Ca1 O7 C27 131.0(3) . . ?
Ni2 O7 C27 127.9(3) . . ?
Ni2 O7 Ca1 101.09(11) . . ?
C28 O8 C26 118.6(4) . . ?
Ca1 O11 C29 133.4(2) 7_656 . ?
Ni1 O11 C29 125.7(2) . . ?
Ni1 O11 Ca1 100.28(10) . 7_656 ?
Ca1 O12 C29 134.6(2) . . ?
Ni2 O12 C29 127.3(2) . . ?
Ni2 O12 Ca1 97.91(10) . . ?
Ni2 O13 C29 128.7(2) 7_656 . ?
H15a O15 Ca1 97.5 . . ?
H15b O15 Ca1 110.8 . . ?
H15b O15 H15a 108.6 . . ?
Ni1 O16 C30 122.2(5) . . ?
O9 N4 C18 117.9(10) . . ?
O10 N4 C18 121.2(11) . . ?
O10 N4 O9 120.9(10) . . ?
H14a O14 Ca1 109.3 . . ?
H14b O14 Ca1 109.0 . . ?
H14b O14 H14a 104.5 . . ?
H35b O35 H35a 104.5 . . ?
O16a C30a N5a 121.3(19) . . ?
H30a C30a N5a 119.3(11) . . ?
H30a C30a O16a 119.3(12) . . ?
H31d C31a N5a 109.5 . . ?
H31e C31a N5a 109.5 . . ?
H31e C31a H31d 109.5 . . ?
H31f C31a N5a 109.5 . . ?
H31f C31a H31d 109.5 . . ?
H31f C31a H31e 109.5 . . ?
H32d C32a N5a 109.5 . . ?
H32e C32a N5a 109.5 . . ?
H32e C32a H32d 109.5 . . ?
H32f C32a N5a 109.5 . . ?
H32f C32a H32d 109.5 . . ?
H32f C32a H32e 109.5 . . ?
C31a N5a C30a 121.9(17) . . ?
C32a N5a C30a 113(2) . . ?
C32a N5a C31a 125.1(19) . . ?
O17 C1a H1a 118.3(8) . . ?
N6 C1a H1a 118.3(8) . . ?
N6 C1a O17 123.4(13) . . ?
C1a O17 Ca1 129.1(8) . . ?
C1b N6 C1a 145.5(10) 4_655 . ?
C1b N6 C1a 121.1(12) . . ?
C1c N6 C1a 119.6(13) . . ?
C1c N6 C1b 89.7(12) . 4_655 ?
C1c N6 C1b 119.2(13) . . ?
C1b C1b N6 50.5(9) 4_655 4_655 ?
C1b C1b N6 93.1(13) 4_655 . ?
H1b C1b N6 131.3(8) . . ?
H1b C1b N6 131.3(6) . 4_655 ?
C1c C1c N6 81.6(12) 4_655 . ?
H19c O19 H19b 104.5 . . ?
H18b O18 H18a 104.5 . . ?
H20b O20 H20a 104.5 . . ?
C20a C15a C16a 119.2(12) . . ?
O6a C15a C16a 120.4(15) . . ?
O6a C15a C20a 120.3(15) . . ?
H16a C16a C15a 120.4(8) . . ?
C17a C16a C15a 119.2(13) . . ?
C17a C16a H16a 120.4(9) . . ?
H17a C17a C16a 120.4(9) . . ?
C18a C17a C16a 119.1(11) . . ?
C18a C17a H17a 120.4(7) . . ?
C19a C18a C17a 124.3(11) . . ?
N4a C18a C17a 117.1(11) . . ?
N4a C18a C19a 118.5(11) . . ?
H19a C19a C18a 122.0(7) . . ?
C20a C19a C18a 116.0(12) . . ?
C20a C19a H19a 122.0(8) . . ?
C19a C20a C15a 122.0(12) . . ?
N3a C20a C15a 114.3(14) . . ?
N3a C20a C19a 123.7(14) . . ?
Ni2 N3a C21 129.4(14) . . ?
C20a N3a C21 117.9(17) . . ?
C20a N3a Ni2 111.2(13) . . ?
Ni2 O6a Ni1 90.0(7) . . ?
C15a O6a Ni1 131.7(14) . . ?
C15a O6a Ni2 110.0(13) . . ?
O9a N4a C18a 118.3(13) . . ?
O10a N4a C18a 117.4(11) . . ?
O10a N4a O9a 124.3(12) . . ?
C6a N1a Ni1 111.6(2) . . ?
C7a N1a Ni1 124.9(3) . . ?
C7a N1a C6a 123.5(4) . . ?
C6a C33 C2a 117.4(4) . . ?
O1a C33 C2a 121.9(4) . . ?
O1a C33 C6a 120.7(4) . . ?
C3a C2a C33 121.5(4) . . ?
H2a C2a C33 119.2(2) . . ?
H2a C2a C3a 119.2(3) . . ?
C33 C6a N1a 113.7(3) . . ?
C5a C6a N1a 126.3(4) . . ?
C5a C6a C33 119.9(4) . . ?
C33 O1a Ni1 110.5(2) . . ?
C4a C3a C2a 119.1(5) . . ?
H3a C3a C2a 120.4(3) . . ?
H3a C3a C4a 120.4(3) . . ?
C4a C5a C6a 120.1(4) . . ?
H5a C5a C6a 120.0(3) . . ?
H5a C5a C4a 120.0(3) . . ?
C5a C4a C3a 121.7(4) . . ?
N2a C4a C3a 119.2(5) . . ?
N2a C4a C5a 119.1(4) . . ?
C8a C7a N1a 126.3(4) . . ?
H7a C7a N1a 116.8(3) . . ?
H7a C7a C8a 116.8(2) . . ?
O4a N2a C4a 117.2(5) . . ?
O5a N2a C4a 118.9(5) . . ?
O5a N2a O4a 123.8(4) . . ?
C9a C8a C7a 118.1(5) . . ?
C13a C8a C7a 124.5(4) . . ?
C13a C8a C9a 117.4(5) . . ?
C10a C9a C8a 122.2(6) . . ?
H9a C9a C8a 118.9(4) . . ?
H9a C9a C10a 118.9(4) . . ?
O2a C13a C8a 124.3(4) . . ?
C12a C13a C8a 118.8(4) . . ?
C12a C13a O2a 116.9(5) . . ?
C11a C10a C9a 121.0(6) . . ?
H10a C10a C9a 119.5(4) . . ?
H10a C10a C11a 119.5(4) . . ?
Ni1 O2a Ca1 103.83(11) . 7_656 ?
C13a O2a Ca1 126.6(3) . 7_656 ?
C13a O2a Ni1 126.0(3) . . ?
C11a C12a C13a 121.9(6) . . ?
O3a C12a C13a 114.9(4) . . ?
O3a C12a C11a 123.1(5) . . ?
C12a C11a C10a 118.6(6) . . ?
H11a C11a C10a 120.7(4) . . ?
H11a C11a C12a 120.7(4) . . ?
C14a O3a C12a 118.0(4) . . ?
H14c C14a O3a 109.5 . . ?
H14d C14a O3a 109.5 . . ?
H14d C14a H14c 109.5 . . ?
H14e C14a O3a 109.5 . . ?
H14e C14a H14c 109.5 . . ?
H14e C14a H14d 109.5 . . ?

loop_
_geom_bond_atom_site_label_1
_geom_bond_atom_site_label_2
_geom_bond_distance
_geom_bond_site_symmetry_2
_geom_bond_publ_flag
C15 C16 1.394(16) . ?
C15 C20 1.421(15) . ?
C15 O6 1.319(14) . ?
C16 H16 0.9300 . ?
C16 C17 1.387(13) . ?
C17 H17 0.9300 . ?
C17 C18 1.407(14) . ?
C18 C19 1.388(14) . ?
C18 N4 1.444(13) . ?
C19 H19 0.9300 . ?
C19 C20 1.394(14) . ?
C20 N3 1.434(16) . ?
C21 C22 1.435(6) . ?
C21 N3 1.356(19) . ?
C21 N3a 1.26(2) . ?
C22 C23 1.413(6) . ?
C22 C27 1.431(6) . ?
C23 H23 0.9300 . ?
C23 C24 1.338(7) . ?
C24 H24 0.9300 . ?
C24 C25 1.413(7) . ?
C25 H25 0.9300 . ?
C25 C26 1.366(6) . ?
C26 C27 1.410(6) . ?
C26 O8 1.383(5) . ?
C27 O7 1.295(5) . ?
C28 H28a 0.9600 . ?
C28 H28b 0.9600 . ?
C28 H28c 0.9600 . ?
C28 O8 1.438(6) . ?
C29 O11 1.289(4) . ?
C29 O12 1.281(4) . ?
C29 O13 1.286(4) . ?
C30 N5 1.324(7) . ?
C30 O16 1.283(7) . ?
C30 H30 0.9300 . ?
C31 N5 1.455(7) . ?
C31 H31a 0.9600 . ?
C31 H31b 0.9600 . ?
C31 H31c 0.9600 . ?
C32 N5 1.517(13) . ?
C32 H32a 0.9600 . ?
C32 H32b 0.9600 . ?
C32 H32c 0.9600 . ?
Ca1 O7 2.334(3) . y
Ca1 O11 2.404(3) 6_566 y
Ca1 O12 2.388(3) . y
Ca1 O15 2.432(3) . y
Ca1 O14 2.492(6) . y
Ca1 O17 2.360(8) . y
Ca1 O2a 2.336(3) 6_566 y
N3 Ni2 2.021(16) . y
Ni1 O6 2.168(19) . y
Ni1 O11 2.020(2) . y
Ni1 O16 2.061(5) . y
Ni1 O6a 2.180(19) . y
Ni1 N1a 2.013(3) . y
Ni1 O1a 2.038(3) . y
Ni1 O2a 1.980(3) . y
Ni2 O6 2.074(19) . y
Ni2 O7 1.971(3) . y
Ni2 O12 2.019(2) . y
Ni2 O13 2.039(3) 6_566 y
Ni2 N3a 2.02(2) . y
Ni2 O6a 2.05(2) . y
O15 H15a 0.8721 . ?
O15 H15b 0.9206 . ?
N4 O9 1.254(13) . ?
N4 O10 1.232(13) . ?
O14 H14a 0.8500 . ?
O14 H14b 0.8500 . ?
O35 H35a 0.8497 . ?
O35 H35b 0.8500 . ?
C30a N5a 1.314(17) . ?
C30a O16a 1.30(3) . ?
C30a H30a 0.9300 . ?
C31a N5a 1.47(2) . ?
C31a H31d 0.9600 . ?
C31a H31e 0.9600 . ?
C31a H31f 0.9600 . ?
C32a N5a 1.52(3) . ?
C32a H32d 0.9600 . ?
C32a H32e 0.9600 . ?
C32a H32f 0.9600 . ?
C1a H1a 0.9300 . ?
C1a O17 1.232(13) . ?
C1a N6 1.348(13) . ?
N6 C1b 1.879(18) 4_655 ?
N6 C1b 1.453(13) . ?
N6 C1c 1.431(14) . ?
C1b C1b 1.12(3) 4_655 ?
C1b H1b 0.9800 . ?
C1c C1c 1.97(5) 4_655 ?
O19 H19b 0.8500 . ?
O19 H19c 0.8500 . ?
O18 H18a 0.8498 . ?
O18 H18b 0.8499 . ?
O20 H20a 0.8501 . ?
O20 H20b 0.8501 . ?
C15a C16a 1.408(17) . ?
C15a C20a 1.418(18) . ?
C15a O6a 1.329(17) . ?
C16a H16a 0.9300 . ?
C16a C17a 1.406(14) . ?
C17a H17a 0.9300 . ?
C17a C18a 1.375(16) . ?
C18a C19a 1.393(15) . ?
C18a N4a 1.468(14) . ?
C19a H19a 0.9300 . ?
C19a C20a 1.400(15) . ?
C20a N3a 1.408(18) . ?
N4a O9a 1.234(15) . ?
N4a O10a 1.234(15) . ?
N1a C6a 1.407(5) . ?
N1a C7a 1.292(5) . ?
C33 C2a 1.410(6) . ?
C33 C6a 1.431(6) . ?
C33 O1a 1.311(4) . ?
C2a C3a 1.377(6) . ?
C2a H2a 0.9300 . ?
C6a C5a 1.381(5) . ?
C3a C4a 1.379(7) . ?
C3a H3a 0.9300 . ?
C5a C4a 1.375(6) . ?
C5a H5a 0.9300 . ?
C4a N2a 1.450(6) . ?
C7a C8a 1.424(7) . ?
C7a H7a 0.9300 . ?
N2a O4a 1.240(6) . ?
N2a O5a 1.229(6) . ?
C8a C9a 1.421(6) . ?
C8a C13a 1.394(7) . ?
C9a C10a 1.346(9) . ?
C9a H9a 0.9300 . ?
C13a O2a 1.313(5) . ?
C13a C12a 1.415(7) . ?
C10a C11a 1.377(9) . ?
C10a H10a 0.9300 . ?
C12a C11a 1.374(7) . ?
C12a O3a 1.385(6) . ?
C11a H11a 0.9300 . ?
O3a C14a 1.423(6) . ?
C14a H14c 0.9600 . ?
C14a H14d 0.9600 . ?
C14a H14e 0.9600 . ?

loop_
_geom_torsion_atom_site_label_1
_geom_torsion_atom_site_label_2
_geom_torsion_atom_site_label_3
_geom_torsion_atom_site_label_4
_geom_torsion
_geom_torsion_site_symmetry_1
_geom_torsion_site_symmetry_2
_geom_torsion_site_symmetry_3
_geom_torsion_site_symmetry_4
_geom_torsion_publ_flag
C15 C16 C17 C18 5(2) . . . . ?
C15 C20 C19 C18 -6.0(18) . . . . ?
C15 C20 N3 C21 176.6(14) . . . . ?
C15 C20 N3 Ni2 -6.5(16) . . . . ?
C16 C17 C18 C19 -2.7(17) . . . . ?
C16 C17 C18 N4 -178.9(15) . . . . ?
C17 C18 C19 C20 3.5(19) . . . . ?
C17 C18 N4 O9 -2.5(18) . . . . ?
C17 C18 N4 O10 176.9(16) . . . . ?
C18 C19 C20 N3 -176.8(15) . . . . ?
C19 C20 N3 C21 -12.2(19) . . . . ?
C19 C20 N3 Ni2 164.7(14) . . . . ?
C20 N3 C21 C22 -179.8(13) . . . . ?
C20 N3 C21 N3a 110(3) . . . . ?
C21 C22 C23 C24 -179.0(4) . . . . ?
C21 C22 C27 C26 179.6(4) . . . . ?
C21 C22 C27 O7 0.7(5) . . . . ?
C21 N3a C20a C15a 156.3(19) . . . . ?
C21 N3a C20a C19a -24(3) . . . . ?
C22 C23 C24 C25 -0.6(6) . . . . ?
C22 C27 C26 C25 -1.0(5) . . . . ?
C22 C27 C26 O8 177.5(4) . . . . ?
C22 C27 O7 Ca1 -170.5(3) . . . . ?
C22 C27 O7 Ni2 7.0(5) . . . . ?
C23 C24 C25 C26 0.6(6) . . . . ?
C24 C25 C26 C27 0.2(6) . . . . ?
C24 C25 C26 O8 -178.1(4) . . . . ?
C25 C26 C27 O7 178.0(4) . . . . ?
C25 C26 O8 C28 -7.3(6) . . . . ?
C26 C27 O7 Ca1 10.6(5) . . . . ?
C26 C27 O7 Ni2 -171.9(3) . . . . ?
Ca1 O17 C1a N6 137.1(10) . . . . ?
Ca1 O2a C13a C8a 174.2(4) 7_656 . . . ?
Ca1 O2a C13a C12a -6.7(4) 7_656 . . . ?
Ni1 O6a C15a C16a 86(2) . . . . ?
Ni1 O6a C15a C20a -97.4(19) . . . . ?
Ni1 N1a C6a C33 -1.4(3) . . . . ?
Ni1 N1a C6a C5a 178.8(3) . . . . ?
Ni1 N1a C7a C8a 0.0(5) . . . . ?
Ni1 O1a C33 C2a -170.9(3) . . . . ?
Ni1 O1a C33 C6a 10.3(3) . . . . ?
Ni1 O2a C13a C8a 19.0(4) . . . . ?
Ni1 O2a C13a C12a -161.9(4) . . . . ?
Ni2 N3a C20a C15a -10.8(19) . . . . ?
Ni2 N3a C20a C19a 168.4(11) . . . . ?
Ni2 O6a C15a C16a -165.0(13) . . . . ?
Ni2 O6a C15a C20a 11.5(16) . . . . ?
C1a N6 C1b N6 -166.0(12) . . . 4_655 ?
C1a N6 C1b C1b 143.5(15) . . . 4_655 ?
C1a N6 C1c C1c 128.5(16) . . . 4_655 ?
N6 C1b N6 C1b 50.5(16) . 4_655 4_655 . ?
N6 C1b N6 C1c 10.7(17) 4_655 . . . ?
N6 C1b C1b N6 87.6(2) . . 4_655 4_655 ?
N6 C1b C1b N6 -87.6(16) . 4_655 . 4_655 ?
C15a C16a C17a C18a -5(2) . . . . ?
C15a C20a C19a C18a 2.5(19) . . . . ?
C16a C17a C18a C19a 4.4(18) . . . . ?
C16a C17a C18a N4a -177.3(15) . . . . ?
C17a C18a C19a C20a -3.1(17) . . . . ?
C17a C18a N4a O9a 1.5(16) . . . . ?
C17a C18a N4a O10a 179.7(14) . . . . ?
C18a C19a C20a N3a -176.7(15) . . . . ?
N1a C6a C33 C2a 174.9(4) . . . . ?
N1a C6a C33 O1a -6.3(4) . . . . ?
N1a C6a C5a C4a -177.1(4) . . . . ?
N1a C7a C8a C9a 172.6(7) . . . . ?
N1a C7a C8a C13a -6.1(7) . . . . ?
C33 C2a C3a C4a -0.2(5) . . . . ?
C33 C6a C5a C4a 3.0(5) . . . . ?
C2a C3a C4a C5a -2.2(5) . . . . ?
C2a C3a C4a N2a 177.9(4) . . . . ?
C6a C5a C4a C3a 0.8(5) . . . . ?
C6a C5a C4a N2a -179.3(4) . . . . ?
C3a C4a N2a O4a 2.1(5) . . . . ?
C3a C4a N2a O5a -179.5(4) . . . . ?
C5a C4a N2a O4a -177.8(4) . . . . ?
C5a C4a N2a O5a 0.7(5) . . . . ?
C7a C8a C9a C10a -177.0(8) . . . . ?
C7a C8a C13a O2a -4.1(7) . . . . ?
C7a C8a C13a C12a 176.8(6) . . . . ?
C8a C9a C10a C11a -1.0(11) . . . . ?
C8a C13a C12a C11a 1.5(7) . . . . ?
C8a C13a C12a O3a 178.9(5) . . . . ?
C9a C10a C11a C12a 0.5(12) . . . . ?
C13a C12a C11a C10a -0.8(8) . . . . ?
C13a C12a O3a C14a 165.3(6) . . . . ?
C10a C11a C12a O3a -177.9(8) . . . . ?

loop_
_restr_distance_atom_site_label_1
_restr_distance_atom_site_label_2
_restr_distance_site_symmetry_2
_restr_distance_target
_restr_distance_target_weight_param
_restr_distance_diff
Ni1 O16 1 2.0000 0.0100 -0.0606
O16 C30 1 1.3200 0.0100 0.0370
C1a O17 1 1.2200 0.0200 -0.0123
C1a N6 1 1.3600 0.0200 0.0119
C1a C1b 1 2.4600 0.0400 0.0204
C1a C1c 1 2.4500 0.0400 0.0478
N6 C1b 1 1.4500 0.0200 -0.0026
N6 C1c 1 1.4600 0.0200 0.0292

loop_
_restr_equal_distance_atom_site_label_1
_restr_equal_distance_atom_site_label_2
_restr_equal_distance_site_symmetry_2
_restr_equal_distance_class_id
C15 C16 1 12
C15 H16 1 31
C15 C17 1 32
C15 C19 1 33
C15 C20 1 13
C15 N3 1 34
C15 Ni1 1 35
C15 Ni2 1 36
C15 O6 1 14
C16 H16 1 15
C16 C17 1 16
C16 H17 1 37
C16 C18 1 38
C16 C20 1 39
C16 O6 1 40
H16 C17 1 41
C17 H17 1 17
C17 C18 1 18
C17 C19 1 42
C17 N4 1 43
H17 C18 1 44
C18 C19 1 19
C18 H19 1 45
C18 C20 1 46
C18 N4 1 20
C18 O9 1 47
C18 O10 1 48
C19 H19 1 21
C19 C20 1 22
C19 N3 1 49
C19 N4 1 50
H19 C20 1 51
C20 C21 1 52
C20 N3 1 23
C20 Ni2 1 53
C20 O6 1 54
C21 C22 1 24
C21 N3 1 25
C21 Ni2 1 55
C22 N3 1 56
C22 N3a 1 56
C30 C31 1 6
C30 C32 1 7
C30 N5 1 1
C30 Ni1 1 8
C30 O16 1 2
C31 C32 1 9
C31 N5 1 3
C32 N5 1 4
N3 Ni2 1 26
N5 O16 1 10
Ni1 O6 1 27
Ni1 O16 1 5
Ni1 O16a 1 5
Ni1 O6a 1 27
Ni2 O6 1 28
Ni2 O6a 1 28
N4 O9 1 29
N4 O10 1 30
O9 O10 1 57
C30a Ni1 1 8
C30a C31a 1 6
C30a C32a 1 7
C30a N5a 1 1
C30a O16a 1 2
C31a C32a 1 9
C31a N5a 1 3
C32a N5a 1 4
N5a O16a 1 10
N6 C1b 1 11
N6 C1c 1 11
C15a Ni1 1 35
C15a Ni2 1 36
C15a C16a 1 12
C15a H16a 1 31
C15a C17a 1 32
C15a C19a 1 33
C15a C20a 1 13
C15a N3a 1 34
C15a O6a 1 14
C16a H16a 1 15
C16a C17a 1 16
C16a H17a 1 37
C16a C18a 1 38
C16a C20a 1 39
C16a O6a 1 40
H16a C17a 1 41
C17a H17a 1 17
C17a C18a 1 18
C17a C19a 1 42
C17a N4a 1 43
H17a C18a 1 44
C18a C19a 1 19
C18a H19a 1 45
C18a C20a 1 46
C18a N4a 1 20
C18a O9a 1 47
C18a O10a 1 48
C19a H19a 1 21
C19a C20a 1 22
C19a N3a 1 49
C19a N4a 1 50
H19a C20a 1 51
C20a Ni2 1 53
C20a N3a 1 23
C20a O6a 1 54
N3a Ni2 1 26
N4a O9a 1 29
N4a O10a 1 30
O9a O10a 1 57
C33 N1a 1 82
C33 C2a 1 58
C33 C6a 1 59
C33 O1a 1 60
C33 C3a 1 80
C33 C5a 1 81
C2a C6a 1 84
C2a O1a 1 85
C2a C3a 1 61
C2a C4a 1 83
C6a N1a 1 66
C6a O1a 1 94
C6a C7a 1 93
C3a C5a 1 86
C3a C4a 1 62
C3a N2a 1 87
C5a N1a 1 91
C5a C6a 1 65
C5a N2a 1 92
C4a C6a 1 88
C4a C5a 1 63
C4a N2a 1 64
C4a O4a 1 89
C4a O5a 1 90
C7a N1a 1 68
C7a C8a 1 67
C7a C9a 1 95
C7a C13a 1 96
N2a O4a 1 78
N2a O5a 1 79
C8a N1a 1 99
C8a C9a 1 69
C8a C13a 1 70
C8a C10a 1 97
C8a O2a 1 100
C8a C12a 1 98
O4a O5a 1 109
C9a C13a 1 102
C9a C10a 1 71
C9a C11a 1 101
C13a O2a 1 76
C13a O3a 1 108
C10a C12a 1 103
C10a C11a 1 72
C12a C13a 1 74
C12a O2a 1 107
C12a O3a 1 75
C12a C14a 1 106
C11a C13a 1 104
C11a C12a 1 73
C11a O3a 1 105
C14a O3a 1 77

loop_
_restr_equal_distance_class_class_id
_restr_equal_distance_class_target_weight_param
_restr_equal_distance_class_average
_restr_equal_distance_class_esd
_restr_equal_distance_class_diff_max
1 0.0200 1.3193 0.0051 0.0051
2 0.0200 1.2899 0.0070 0.0070
3 0.0200 1.4630 0.0077 0.0077
4 0.0200 1.5161 0.0011 0.0011
5 0.0200 2.1699 0.1093 0.1093
6 0.0400 2.4271 0.0085 0.0085
7 0.0400 2.4129 0.0515 0.0515
8 0.0400 2.9649 0.0143 0.0143
9 0.0400 2.6049 0.0444 0.0444
10 0.0400 2.2939 0.0174 0.0174
11 0.0200 1.4417 0.0109 0.0109
12 0.0200 1.4011 0.0073 0.0073
13 0.0200 1.4195 0.0013 0.0013
14 0.0200 1.3238 0.0048 0.0048
15 0.0200 0.9300 0.0000 0.0000
16 0.0200 1.3963 0.0094 0.0094
17 0.0200 0.9300 0.0000 0.0000
18 0.0200 1.3910 0.0155 0.0155
19 0.0200 1.3908 0.0024 0.0024
20 0.0200 1.4565 0.0120 0.0120
21 0.0200 0.9300 0.0000 0.0000
22 0.0200 1.3969 0.0031 0.0031
23 0.0200 1.4210 0.0131 0.0131
24 0.0200 1.4350 0.0000 0.0000
25 0.0200 1.3557 0.0000 0.0000
26 0.0200 2.0219 0.0007 0.0007
27 0.0200 2.1740 0.0063 0.0063
28 0.0200 2.0634 0.0107 0.0107
29 0.0200 1.2436 0.0099 0.0099
30 0.0200 1.2331 0.0008 0.0008
31 0.0400 2.0288 0.0145 0.0145
32 0.0400 2.4315 0.0048 0.0048
33 0.0400 2.4562 0.0089 0.0089
34 0.0400 2.3892 0.0155 0.0155
35 0.0400 3.1322 0.0886 0.0886
36 0.0400 2.8005 0.0001 0.0001
37 0.0400 2.0360 0.0050 0.0050
38 0.0400 2.3935 0.0043 0.0043
39 0.0400 2.4246 0.0129 0.0129
40 0.0400 2.3676 0.0083 0.0083
41 0.0400 2.0244 0.0164 0.0164
42 0.0400 2.4484 0.0000 0.0000
43 0.0400 2.4464 0.0193 0.0193
44 0.0400 2.0312 0.0179 0.0179
45 0.0400 2.0362 0.0082 0.0082
46 0.0400 2.3799 0.0112 0.0112
47 0.0400 2.3183 0.0049 0.0049
48 0.0400 2.3230 0.0110 0.0110
49 0.0400 2.4857 0.0095 0.0095
50 0.0400 2.4430 0.0168 0.0168
51 0.0400 2.0418 0.0088 0.0088
52 0.0400 2.4918 0.0000 0.0000
53 0.0400 2.8527 0.0015 0.0015
54 0.0400 2.3850 0.0021 0.0021
55 0.0400 2.9867 0.0000 0.0000
56 0.0400 2.4217 0.0653 0.0653
57 0.0400 2.1722 0.0094 0.0094
58 0.0200 1.4101 0.0000 0.0000
59 0.0200 1.4312 0.0000 0.0000
60 0.0200 1.3107 0.0000 0.0000
61 0.0200 1.3769 0.0000 0.0000
62 0.0200 1.3787 0.0000 0.0000
63 0.0200 1.3747 0.0000 0.0000
64 0.0200 1.4505 0.0000 0.0000
65 0.0200 1.3813 0.0000 0.0000
66 0.0200 1.4075 0.0000 0.0000
67 0.0200 1.4242 0.0000 0.0000
68 0.0200 1.2921 0.0000 0.0000
69 0.0200 1.4212 0.0000 0.0000
70 0.0200 1.3940 0.0000 0.0000
71 0.0200 1.3464 0.0000 0.0000
72 0.0200 1.3771 0.0000 0.0000
73 0.0200 1.3742 0.0000 0.0000
74 0.0200 1.4148 0.0000 0.0000
75 0.0200 1.3850 0.0000 0.0000
76 0.0200 1.3133 0.0000 0.0000
77 0.0200 1.4229 0.0000 0.0000
78 0.0200 1.2402 0.0000 0.0000
79 0.0200 1.2294 0.0000 0.0000
80 0.0400 2.4319 0.0000 0.0000
81 0.0400 2.4349 0.0000 0.0000
82 0.0400 2.3772 0.0000 0.0000
83 0.0400 2.3761 0.0000 0.0000
84 0.0400 2.4281 0.0000 0.0000
85 0.0400 2.3787 0.0000 0.0000
86 0.0400 2.4048 0.0000 0.0000
87 0.0400 2.4399 0.0000 0.0000
88 0.0400 2.3878 0.0000 0.0000
89 0.0400 2.2996 0.0000 0.0000
90 0.0400 2.3111 0.0000 0.0000
91 0.0400 2.4886 0.0000 0.0000
92 0.0400 2.4363 0.0000 0.0000
93 0.0400 2.3789 0.0000 0.0000
94 0.0400 2.3836 0.0000 0.0000
95 0.0400 2.4400 0.0000 0.0000
96 0.0400 2.4942 0.0000 0.0000
97 0.0400 2.4234 0.0000 0.0000
98 0.0400 2.4176 0.0000 0.0000
99 0.0400 2.4246 0.0000 0.0000
100 0.0400 2.3944 0.0000 0.0000
101 0.0400 2.3706 0.0000 0.0000
102 0.0400 2.4054 0.0000 0.0000
103 0.0400 2.3660 0.0000 0.0000
104 0.0400 2.4386 0.0000 0.0000
105 0.0400 2.4264 0.0000 0.0000
106 0.0400 2.4072 0.0000 0.0000
107 0.0400 2.3252 0.0000 0.0000
108 0.0400 2.3599 0.0000 0.0000
109 0.0400 2.1785 0.0000 0.0000

loop_
_restr_U_similar_atom_site_label_1
_restr_U_similar_atom_site_label_2
_restr_U_similar_weight_param
C1a O17 0.0400
C1a N6 0.0400
N6 C1b 0.0400
N6 C1c 0.0800
O19 O20 0.0010

loop_
_smtbx_masks_void_nr
_smtbx_masks_void_average_x
_smtbx_masks_void_average_y
_smtbx_masks_void_average_z
_smtbx_masks_void_volume
_smtbx_masks_void_count_electrons
_smtbx_masks_void_content
1 -0.047 -0.820 0.750 794.4 186.3 '16 H2O'
2 -0.251 -0.967 0.250 794.4 186.3 '16 H2O'
3 0.250 0.250 0.250 8.9 0.0 '4 ?'
4 0.750 0.750 0.750 8.9 0.0 '4 ?'

loop_
_restr_chirality_atom_site_label_1
_restr_chirality_atom_site_label_2
_restr_chirality_atom_site_label_3
_restr_chirality_atom_site_label_4
_restr_chirality_site_symmetry_1
_restr_chirality_site_symmetry_2
_restr_chirality_site_symmetry_3
_restr_chirality_site_symmetry_4
_restr_chirality_volume_target
_restr_chirality_weight_param
_restr_chirality_diff
O17 C1b N6 C1a 1 1 1 1 0.0000 0.1000 -0.0101
C1b N6 C1a C1c 1 1 1 1 0.0000 0.1000 -0.1191

loop_
_restr_rigu_atom_site_label_1
_restr_rigu_atom_site_label_2
_restr_rigu_target_weight_param
_restr_rigu_u13_diff
_restr_rigu_u23_diff
_restr_rigu_u33_diff
C15 C16 0.004000 -0.000175 -0.000104 0.001388
C15 C16 0.004000 -0.000175 -0.000104 0.001388
C15 C17 0.004000 0.002458 -0.001887 -0.003516
C15 C17 0.004000 0.002458 -0.001887 -0.003516
C15 C19 0.004000 0.001614 -0.000791 -0.001437
C15 C19 0.004000 0.001614 -0.000791 -0.001437
C15 C20 0.004000 -0.000451 -0.000110 0.000135
C15 C20 0.004000 -0.000451 -0.000110 0.000135
C15 N3 0.004000 0.004503 -0.001816 -0.001033
C15 O6 0.004000 0.001929 0.001112 0.002546
C16 C17 0.004000 0.001220 0.000703 -0.002206
C16 C17 0.004000 0.001220 0.000703 -0.002206
C16 C18 0.004000 -0.000761 0.004779 -0.000198
C16 C18 0.004000 -0.000761 0.004779 -0.000198
C16 C20 0.004000 0.002077 0.000668 -0.003437
C16 C20 0.004000 0.002077 0.000668 -0.003437
C16 O6 0.004000 0.004802 -0.001719 0.004860
C17 C18 0.004000 -0.001067 0.001384 0.000928
C17 C18 0.004000 -0.001067 0.001384 0.000928
C17 C19 0.004000 0.001561 0.002845 -0.000430
C17 C19 0.004000 0.001561 0.002845 -0.000430
C17 N4 0.004000 -0.003140 0.006282 -0.002642
C18 C19 0.004000 0.004234 -0.000866 -0.002764
C18 C19 0.004000 0.004234 -0.000866 -0.002764
C18 C20 0.004000 0.004366 -0.002500 -0.001340
C18 C20 0.004000 0.004366 -0.002500 -0.001340
C18 N4 0.004000 0.002731 -0.003105 -0.004595
C18 O9 0.004000 0.005223 -0.005610 -0.004384
C18 O10 0.004000 0.001635 0.008884 -0.004447
C19 C20 0.004000 0.001474 0.000832 0.002022
C19 C20 0.004000 0.001474 0.000832 0.002022
C19 N3 0.004000 0.000923 0.006460 0.004575
C19 N4 0.004000 0.008751 -0.005626 -0.006336
C20 C21 0.004000 0.011441 0.000132 -0.005351
C20 N3 0.004000 0.000176 0.000863 0.000544
C20 O6 0.004000 -0.001251 0.003746 0.003227
C21 C22 0.004000 0.004654 0.001599 0.000870
C21 N3 0.004000 0.000489 -0.002406 -0.000724
C22 N3 0.004000 0.014882 -0.003411 0.000754
C28 O8 0.004000 0.003490 -0.006716 0.003115
C30 C31 0.004000 0.002527 0.001947 -0.005743
C30 C32 0.004000 0.000206 -0.008800 -0.004017
C30 N5 0.004000 -0.002048 0.001540 0.003543
C30 O16 0.004000 0.000858 0.001579 0.007214
C31 C32 0.004000 -0.008366 -0.016397 0.003209
C31 N5 0.004000 -0.002077 -0.006525 0.003930
C32 N5 0.004000 0.002088 0.004544 0.006229
Ca1 O12 0.004000 0.006885 0.007038 0.003680
Ca1 O15 0.004000 0.008107 -0.006290 -0.004575
Ca1 O15 0.004000 0.008107 -0.006290 -0.004575
N5 O16 0.004000 0.001519 -0.005508 0.009801
O12 O15 0.004000 0.007222 -0.003627 -0.008420
N4 O9 0.004000 0.009629 0.000383 0.002205
N4 O10 0.004000 -0.000634 0.002792 0.000425
O9 O10 0.004000 0.010034 0.010420 0.004299
C30a C31a 0.004000 -0.007117 -0.004699 0.001275
C30a C32a 0.004000 -0.004444 0.001454 -0.005779
C30a N5a 0.004000 -0.001084 0.000214 -0.002019
C31a C32a 0.004000 0.005484 0.009382 -0.005544
C31a N5a 0.004000 -0.001592 0.002166 -0.006116
C32a N5a 0.004000 -0.001048 -0.002520 -0.002654
C1a O17 0.004000 0.006634 -0.004604 -0.000102
C1a N6 0.004000 0.001031 -0.005136 -0.002359
C1a C1b 0.004000 0.005240 0.020252 -0.005489
C1a C1c 0.004000 0.018848 -0.011216 -0.014190
O17 N6 0.004000 -0.003599 0.012276 -0.008167
N6 C1b 0.004000 0.002349 0.004290 0.001642
N6 C1c 0.004000 0.001479 -0.006453 0.004265
C1b C1c 0.004000 0.007581 -0.018302 -0.003489
C15a C16a 0.004000 -0.001564 0.002420 -0.001742
C15a C17a 0.004000 0.007187 -0.006538 0.000622
C15a C19a 0.004000 -0.002307 -0.000322 -0.006256
C15a C20a 0.004000 -0.004757 -0.001691 0.004895
C15a N3a 0.004000 -0.004640 0.007664 0.001286
C15a O6a 0.004000 -0.001453 -0.002255 0.002023
C16a C17a 0.004000 -0.003786 0.001379 0.003773
C16a C18a 0.004000 -0.003366 0.003857 -0.003123
C16a C20a 0.004000 0.002903 -0.001052 -0.001794
C16a O6a 0.004000 0.003511 0.004346 0.004047
C17a C18a 0.004000 0.001078 0.001866 0.003913
C17a C19a 0.004000 0.007377 -0.002673 -0.004264
C17a N4a 0.004000 -0.002457 0.005232 -0.008373
C18a C19a 0.004000 0.001554 -0.003242 -0.002020
C18a C20a 0.004000 0.009057 0.003867 0.000354
C18a N4a 0.004000 -0.002877 -0.000980 -0.001953
C18a O9a 0.004000 0.000471 -0.005473 -0.004551
C18a O10a 0.004000 -0.002086 0.006942 -0.011805
C19a C20a 0.004000 -0.001214 -0.002495 0.002155
C19a N3a 0.004000 0.012539 -0.001377 0.004181
C19a N4a 0.004000 0.009498 -0.008219 -0.000886
C20a N3a 0.004000 0.001350 -0.000596 0.003533
C20a O6a 0.004000 -0.000148 0.003056 0.004649
N4a O9a 0.004000 0.001725 -0.003116 0.001719
N4a O10a 0.004000 -0.001872 0.000885 -0.000462
O9a O10a 0.004000 0.003128 0.015440 -0.000574
N1a C33 0.004000 0.014759 0.000820 -0.002223
N1a C6a 0.004000 0.006369 -0.001394 0.004846
N1a C5a 0.004000 -0.004257 -0.009982 -0.001317
N1a C7a 0.004000 0.004055 -0.000787 0.000804
N1a C8a 0.004000 0.013228 -0.006436 0.001063
C33 C2a 0.004000 -0.000801 -0.003636 0.001877
C33 C6a 0.004000 0.004474 0.000429 0.004911
C33 O1a 0.004000 0.002887 0.000484 0.003892
C33 C3a 0.004000 -0.002724 0.002577 0.000176
C33 C5a 0.004000 0.002748 -0.001475 -0.000034
C2a C6a 0.004000 0.012344 -0.000218 0.000392
C2a O1a 0.004000 -0.001956 -0.004667 0.003595
C2a C3a 0.004000 0.006418 -0.001575 0.000286
C2a C4a 0.004000 0.014044 -0.005036 0.002267
C6a O1a 0.004000 0.003812 -0.001146 0.002496
C6a C5a 0.004000 -0.001593 -0.007128 -0.004444
C6a C4a 0.004000 -0.005572 -0.008544 0.000872
C6a C7a 0.004000 0.017104 -0.007128 -0.003351
C3a C5a 0.004000 0.020534 0.002847 0.002101
C3a C4a 0.004000 0.011578 -0.001570 0.005194
C3a N2a 0.004000 0.015949 -0.012810 0.000344
C5a C4a 0.004000 0.010840 -0.004281 0.003720
C5a N2a 0.004000 -0.012525 -0.002313 0.000995
C4a N2a 0.004000 0.002052 -0.005024 -0.003955
C4a O4a 0.004000 -0.004196 -0.001710 -0.004010
C4a O5a 0.004000 0.006919 -0.011967 0.000200
C7a C8a 0.004000 0.010053 0.002189 -0.000617
C7a C9a 0.004000 0.016789 -0.006390 -0.004575
C7a C13a 0.004000 -0.018376 -0.001107 -0.004684
N2a O4a 0.004000 0.009256 -0.005806 0.003293
N2a O5a 0.004000 0.010533 -0.000169 0.009668
C8a C9a 0.004000 0.002962 0.000034 -0.001433
C8a C13a 0.004000 -0.009208 -0.003291 -0.004412
C8a C10a 0.004000 0.010206 0.000644 -0.000931
C8a O2a 0.004000 -0.011229 -0.015061 -0.001014
C8a C12a 0.004000 -0.016655 0.010287 -0.001135
O4a O5a 0.004000 0.031005 0.010221 0.006162
C9a C13a 0.004000 -0.010525 -0.008263 -0.003202
C9a C10a 0.004000 0.009456 0.005641 0.004164
C9a C11a 0.004000 -0.023798 0.004652 0.000816
C13a O2a 0.004000 -0.004225 -0.007207 0.001593
C13a C12a 0.004000 0.004609 -0.000738 0.001730
C13a C11a 0.004000 0.003859 0.004495 -0.003384
C13a O3a 0.004000 -0.015604 0.009726 0.004961
C10a C12a 0.004000 -0.016987 -0.004076 -0.005685
C10a C11a 0.004000 -0.014625 -0.002196 -0.003091
O2a C12a 0.004000 -0.001016 0.003016 -0.002843
C12a C11a 0.004000 -0.002287 0.003292 0.000422
C12a O3a 0.004000 -0.014905 -0.001086 -0.001126
C12a C14a 0.004000 0.000834 0.033646 -0.002696
C11a O3a 0.004000 -0.019819 -0.005990 -0.005326
O3a C14a 0.004000 -0.003273 0.004363 -0.001839
